data_7200729
loop_
_publ_author_name
'Cozzi, Franco'
'Bacchi, Sergio'
'Filippini, Giuseppe'
'Pilati, Tullio'
'Gavezzotti, Angelo'

_publ_section_title
;
 Competition between hydrogen bonding and arene--perfluoroarene
 stacking. X-Ray diffraction and molecular simulation on
 5,6,7,8-tetrafluoro-2-naphthoic acid and
 5,6,7,8-tetrafluoro-2-naphthamide crystals
;
_journal_issue 6
_journal_name_full CrystEngComm
_journal_page_first 1122
_journal_paper_doi 10.1039/b820791g
_journal_volume 11
_journal_year 2009
_chemical_formula_moiety 'C11 H5 F4 N O'
_chemical_formula_sum 'C11 H5 F4 N O'
_chemical_formula_weight 243.16
_chemical_name_systematic
;
?
;
_space_group_IT_number 2
_symmetry_cell_setting triclinic
_symmetry_space_group_name_Hall '-P 1'
_symmetry_space_group_name_H-M 'P -1'
_atom_sites_solution_hydrogens geom
_atom_sites_solution_primary direct
_atom_sites_solution_secondary difmap
_audit_creation_method SHELXL-97
_cell_angle_alpha 96.420(10)
_cell_angle_beta 97.360(10)
_cell_angle_gamma 100.810(10)
_cell_formula_units_Z 2
_cell_length_a 4.9553(10)
_cell_length_b 7.3353(15)
_cell_length_c 13.504(3)
_cell_measurement_reflns_used 1143
_cell_measurement_temperature 295(2)
_cell_measurement_theta_max 25.13
_cell_measurement_theta_min 2.86
_cell_volume 473.50(17)
_computing_cell_refinement 'Bruker SAINT'
_computing_data_collection 'Bruker SMART'
_computing_data_reduction 'Bruker SAINT'
_computing_molecular_graphics 'ORTEP-III (Burnett and Johnson, 1996), Mercury 1.4, CCDC'
_computing_publication_material 'SHELXL-97 (Sheldrick, 1997)'
_computing_structure_refinement 'SHELXL-97 (Sheldrick, 1997)'
_computing_structure_solution
;
M.C. Burla, M. Camalli, B. Carrozzini, G.L. Cascarano, C. Giacovazzo,
G. Polidori, R. Spagna (2003).
SIR2002: the program. J. Appl. Cryst. 36,1103
;
_diffrn_ambient_temperature 295(2)
_diffrn_measured_fraction_theta_full 0.979
_diffrn_measured_fraction_theta_max 0.979
_diffrn_measurement_device_type 'Bruker SMART CCD area-detector'
_diffrn_measurement_method '\w and \f scans'
_diffrn_radiation_monochromator graphite
_diffrn_radiation_source 'fine-focus sealed tube'
_diffrn_radiation_type MoK\a
_diffrn_radiation_wavelength 0.71073
_diffrn_reflns_av_R_equivalents 0.0140
_diffrn_reflns_av_sigmaI/netI 0.0211
_diffrn_reflns_limit_h_max 6
_diffrn_reflns_limit_h_min -6
_diffrn_reflns_limit_k_max 9
_diffrn_reflns_limit_k_min -8
_diffrn_reflns_limit_l_max 16
_diffrn_reflns_limit_l_min -16
_diffrn_reflns_number 3650
_diffrn_reflns_theta_full 25.99
_diffrn_reflns_theta_max 25.99
_diffrn_reflns_theta_min 2.85
_diffrn_standards_decay_% 0.00
_exptl_absorpt_coefficient_mu 0.164
_exptl_absorpt_correction_T_max 1.000000
_exptl_absorpt_correction_T_min 0.743709
_exptl_absorpt_correction_type multi-scan
_exptl_absorpt_process_details 'SADABS, Bruker, 1997'
_exptl_crystal_colour colourless
_exptl_crystal_density_diffrn 1.706
_exptl_crystal_density_method 'not measured'
_exptl_crystal_description table
_exptl_crystal_F_000 244
_exptl_crystal_size_max 0.56
_exptl_crystal_size_mid 0.32
_exptl_crystal_size_min 0.05
_refine_diff_density_max 0.143
_refine_diff_density_min -0.159
_refine_diff_density_rms 0.033
_refine_ls_extinction_method none
_refine_ls_goodness_of_fit_ref 1.028
_refine_ls_hydrogen_treatment refall
_refine_ls_matrix_type full
_refine_ls_number_parameters 174
_refine_ls_number_reflns 1807
_refine_ls_number_restraints 0
_refine_ls_restrained_S_all 1.028
_refine_ls_R_factor_all 0.0561
_refine_ls_R_factor_gt 0.0379
_refine_ls_shift/su_max 0.000
_refine_ls_shift/su_mean 0.000
_refine_ls_structure_factor_coef Fsqd
_refine_ls_weighting_details 'w=1/[\s^2^(Fo^2^)+(0.0582P)^2^+0.0315P] where P=(Fo^2^+2Fc^2^)/3'
_refine_ls_weighting_scheme calc
_refine_ls_wR_factor_gt 0.0970
_refine_ls_wR_factor_ref 0.1093
_reflns_number_gt 1297
_reflns_number_total 1807
_reflns_threshold_expression I>2\s(I)
_cod_data_source_file b820791g.txt
_cod_data_source_block cz10_295k
_cod_database_code 7200729

loop_
_symmetry_equiv_pos_as_xyz
'x, y, z'
'-x, -y, -z'

loop_
_atom_site_label
_atom_site_type_symbol
_atom_site_fract_x
_atom_site_fract_y
_atom_site_fract_z
_atom_site_U_iso_or_equiv
_atom_site_adp_type
_atom_site_occupancy
_atom_site_symmetry_multiplicity
_atom_site_calc_flag
_atom_site_refinement_flags
_atom_site_disorder_assembly
_atom_site_disorder_group
F1 F 1.1577(3) 1.49036(16) 0.71879(10) 0.0864(4) Uani 1 1 d . . .
F2 F 0.7200(3) 1.48597(18) 0.57705(10) 0.0985(5) Uani 1 1 d . . .
F3 F 0.2970(2) 1.18524(18) 0.53247(9) 0.0838(4) Uani 1 1 d . . .
F4 F 0.3077(2) 0.88176(17) 0.62790(9) 0.0739(4) Uani 1 1 d . . .
O1 O 1.2193(2) 0.68816(17) 0.94636(10) 0.0589(4) Uani 1 1 d . . .
N1 N 0.7538(3) 0.6010(2) 0.91933(12) 0.0510(4) Uani 1 1 d . . .
C1 C 0.7499(3) 0.8734(3) 0.78020(13) 0.0459(4) Uani 1 1 d . . .
C2 C 0.9698(3) 0.8761(2) 0.85358(12) 0.0437(4) Uani 1 1 d . . .
C3 C 1.1884(4) 1.0349(2) 0.87607(14) 0.0494(4) Uani 1 1 d . . .
C4 C 1.1840(4) 1.1857(3) 0.82737(14) 0.0537(5) Uani 1 1 d . . .
C5 C 0.9596(3) 1.1868(2) 0.75165(13) 0.0485(4) Uani 1 1 d . . .
C6 C 0.9471(4) 1.3403(3) 0.69847(15) 0.0599(5) Uani 1 1 d . . .
C7 C 0.7288(4) 1.3386(3) 0.62647(15) 0.0656(6) Uani 1 1 d . . .
C8 C 0.5114(4) 1.1823(3) 0.60298(13) 0.0621(5) Uani 1 1 d . . .
C9 C 0.5193(4) 1.0318(3) 0.65148(13) 0.0543(5) Uani 1 1 d . . .
C10 C 0.7405(3) 1.0272(2) 0.72731(12) 0.0464(4) Uani 1 1 d . . .
C11 C 0.9888(3) 0.7146(2) 0.91005(12) 0.0448(4) Uani 1 1 d . . .
H1 H 0.616(4) 0.772(3) 0.7627(13) 0.050(5) Uiso 1 1 d . . .
H3 H 1.337(4) 1.033(2) 0.9282(13) 0.057(5) Uiso 1 1 d . . .
H1N H 0.772(4) 0.514(3) 0.9599(14) 0.055(5) Uiso 1 1 d . . .
H2N H 0.598(4) 0.637(3) 0.9047(15) 0.075(6) Uiso 1 1 d . . .
H4 H 1.334(3) 1.293(2) 0.8432(12) 0.050(5) Uiso 1 1 d . . .

loop_
_atom_site_aniso_label
_atom_site_aniso_U_11
_atom_site_aniso_U_22
_atom_site_aniso_U_33
_atom_site_aniso_U_23
_atom_site_aniso_U_13
_atom_site_aniso_U_12
F1 0.0978(9) 0.0540(7) 0.1002(9) 0.0295(6) -0.0010(7) -0.0030(6)
F2 0.1264(11) 0.0795(9) 0.0977(10) 0.0499(7) -0.0013(8) 0.0318(8)
F3 0.0815(9) 0.1035(10) 0.0713(8) 0.0318(7) -0.0099(6) 0.0346(7)
F4 0.0553(7) 0.0831(8) 0.0763(8) 0.0229(6) -0.0118(5) 0.0043(6)
O1 0.0340(6) 0.0683(8) 0.0829(9) 0.0361(7) 0.0089(5) 0.0168(5)
N1 0.0349(8) 0.0539(9) 0.0691(10) 0.0269(8) 0.0068(7) 0.0115(7)
C1 0.0376(9) 0.0466(10) 0.0537(10) 0.0119(8) 0.0051(7) 0.0080(8)
C2 0.0379(8) 0.0464(9) 0.0506(9) 0.0122(7) 0.0093(7) 0.0135(7)
C3 0.0409(9) 0.0520(10) 0.0542(10) 0.0128(8) 0.0010(8) 0.0082(8)
C4 0.0487(10) 0.0473(11) 0.0613(11) 0.0113(8) 0.0023(8) 0.0019(8)
C5 0.0520(10) 0.0466(10) 0.0500(9) 0.0104(7) 0.0095(8) 0.0143(8)
C6 0.0701(13) 0.0486(11) 0.0628(11) 0.0155(9) 0.0106(9) 0.0118(9)
C7 0.0835(14) 0.0584(12) 0.0633(12) 0.0250(10) 0.0108(11) 0.0266(11)
C8 0.0642(12) 0.0774(14) 0.0515(11) 0.0196(10) 0.0024(9) 0.0295(11)
C9 0.0477(10) 0.0621(12) 0.0532(10) 0.0126(9) 0.0031(8) 0.0122(9)
C10 0.0452(9) 0.0487(10) 0.0486(9) 0.0112(7) 0.0092(7) 0.0143(8)
C11 0.0374(9) 0.0507(10) 0.0509(9) 0.0130(8) 0.0087(7) 0.0164(7)

loop_
_atom_type_symbol
_atom_type_description
_atom_type_scat_dispersion_real
_atom_type_scat_dispersion_imag
_atom_type_scat_source
C C 0.0033 0.0016 'International Tables Vol C Tables 4.2.6.8 and 6.1.1.4'
H H 0.0000 0.0000 'International Tables Vol C Tables 4.2.6.8 and 6.1.1.4'
N N 0.0061 0.0033 'International Tables Vol C Tables 4.2.6.8 and 6.1.1.4'
O O 0.0106 0.0060 'International Tables Vol C Tables 4.2.6.8 and 6.1.1.4'
F F 0.0171 0.0103 'International Tables Vol C Tables 4.2.6.8 and 6.1.1.4'

loop_
_geom_angle_atom_site_label_1
_geom_angle_atom_site_label_2
_geom_angle_atom_site_label_3
_geom_angle
_geom_angle_site_symmetry_1
_geom_angle_site_symmetry_3
_geom_angle_publ_flag
C11 N1 H1N 115.3(11) . . ?
C11 N1 H2N 118.4(14) . . ?
H1N N1 H2N 122.7(18) . . ?
C2 C1 C10 120.69(17) . . ?
C2 C1 H1 120.5(11) . . ?
C10 C1 H1 118.7(11) . . ?
C1 C2 C3 119.54(16) . . ?
C1 C2 C11 122.16(15) . . ?
C3 C2 C11 118.29(14) . . ?
C4 C3 C2 121.19(17) . . ?
C4 C3 H3 121.3(11) . . ?
C2 C3 H3 117.5(11) . . ?
C3 C4 C5 120.44(17) . . ?
C3 C4 H4 120.3(10) . . ?
C5 C4 H4 119.2(10) . . ?
C6 C5 C4 122.43(17) . . ?
C6 C5 C10 118.61(16) . . ?
C4 C5 C10 118.96(15) . . ?
F1 C6 C7 119.45(17) . . ?
F1 C6 C5 119.17(17) . . ?
C7 C6 C5 121.37(18) . . ?
F2 C7 C6 120.51(19) . . ?
F2 C7 C8 119.32(18) . . ?
C6 C7 C8 120.17(17) . . ?
F3 C8 C9 121.18(19) . . ?
F3 C8 C7 118.92(17) . . ?
C9 C8 C7 119.90(17) . . ?
F4 C9 C8 119.20(16) . . ?
F4 C9 C10 118.68(15) . . ?
C8 C9 C10 122.11(17) . . ?
C1 C10 C9 123.00(16) . . ?
C1 C10 C5 119.17(15) . . ?
C9 C10 C5 117.83(16) . . ?
O1 C11 N1 121.74(15) . . ?
O1 C11 C2 120.25(14) . . ?
N1 C11 C2 118.00(14) . . ?

loop_
_geom_bond_atom_site_label_1
_geom_bond_atom_site_label_2
_geom_bond_distance
_geom_bond_site_symmetry_2
_geom_bond_publ_flag
F1 C6 1.343(2) . ?
F2 C7 1.337(2) . ?
F3 C8 1.338(2) . ?
F4 C9 1.348(2) . ?
O1 C11 1.2421(18) . ?
N1 C11 1.328(2) . ?
N1 H1N 0.895(19) . ?
N1 H2N 0.87(2) . ?
C1 C2 1.371(2) . ?
C1 C10 1.406(2) . ?
C1 H1 0.883(18) . ?
C2 C3 1.409(2) . ?
C2 C11 1.490(2) . ?
C3 C4 1.351(3) . ?
C3 H3 0.953(18) . ?
C4 C5 1.413(2) . ?
C4 H4 0.958(18) . ?
C5 C6 1.408(3) . ?
C5 C10 1.416(2) . ?
C6 C7 1.356(3) . ?
C7 C8 1.394(3) . ?
C8 C9 1.349(3) . ?
C9 C10 1.409(2) . ?

loop_
_geom_torsion_atom_site_label_1
_geom_torsion_atom_site_label_2
_geom_torsion_atom_site_label_3
_geom_torsion_atom_site_label_4
_geom_torsion
_geom_torsion_site_symmetry_1
_geom_torsion_site_symmetry_2
_geom_torsion_site_symmetry_3
_geom_torsion_site_symmetry_4
_geom_torsion_publ_flag
C10 C1 C2 C3 0.0(3) . . . . ?
C10 C1 C2 C11 -179.04(14) . . . . ?
C1 C2 C3 C4 0.7(3) . . . . ?
C11 C2 C3 C4 179.82(16) . . . . ?
C2 C3 C4 C5 -0.6(3) . . . . ?
C3 C4 C5 C6 -179.57(17) . . . . ?
C3 C4 C5 C10 -0.3(3) . . . . ?
C4 C5 C6 F1 1.2(3) . . . . ?
C10 C5 C6 F1 -178.05(15) . . . . ?
C4 C5 C6 C7 -179.62(17) . . . . ?
C10 C5 C6 C7 1.1(3) . . . . ?
F1 C6 C7 F2 -1.1(3) . . . . ?
C5 C6 C7 F2 179.72(17) . . . . ?
F1 C6 C7 C8 178.63(17) . . . . ?
C5 C6 C7 C8 -0.6(3) . . . . ?
F2 C7 C8 F3 -1.1(3) . . . . ?
C6 C7 C8 F3 179.22(17) . . . . ?
F2 C7 C8 C9 179.23(17) . . . . ?
C6 C7 C8 C9 -0.5(3) . . . . ?
F3 C8 C9 F4 0.3(3) . . . . ?
C7 C8 C9 F4 -179.97(16) . . . . ?
F3 C8 C9 C10 -178.76(16) . . . . ?
C7 C8 C9 C10 1.0(3) . . . . ?
C2 C1 C10 C9 -179.85(15) . . . . ?
C2 C1 C10 C5 -0.9(3) . . . . ?
F4 C9 C10 C1 -0.5(3) . . . . ?
C8 C9 C10 C1 178.62(17) . . . . ?
F4 C9 C10 C5 -179.43(15) . . . . ?
C8 C9 C10 C5 -0.4(3) . . . . ?
C6 C5 C10 C1 -179.69(15) . . . . ?
C4 C5 C10 C1 1.0(3) . . . . ?
C6 C5 C10 C9 -0.7(3) . . . . ?
C4 C5 C10 C9 -179.95(16) . . . . ?
C1 C2 C11 O1 153.23(17) . . . . ?
C3 C2 C11 O1 -25.8(2) . . . . ?
C1 C2 C11 N1 -26.3(2) . . . . ?
C3 C2 C11 N1 154.59(16) . . . . ?

loop_
_cod_related_entry_id
_cod_related_entry_database
_cod_related_entry_code
1 ChemSpider 25940839
